data_7704676
loop_
_publ_author_name
'Tsukada, Satoru'
'Abe, Takayuki'
'Abe, Naoya'
'Nakashima, Satoru'
'Yamamoto, Kazuki'
'Gunji, Takahiro'

_publ_section_title
;
 Benzenedithiolate-bridged MoFe complexes: structures, oxidation states,
 and reactivities.
;
_journal_issue 26
_journal_name_full 'Dalton transactions (Cambridge, England : 2003)'
_journal_page_first 9048
_journal_page_last 9056
_journal_paper_doi 10.1039/d0dt01428a
_journal_volume 49
_journal_year 2020
_chemical_formula_sum 'C17 H22 Fe Mo O5 P2 S2'
_chemical_formula_weight 584.20
_chemical_properties_physical Air-sensitive
_space_group_IT_number 61
_space_group_name_Hall '-P 2ac 2ab'
_space_group_name_H-M_alt 'P b c a'
_symmetry_cell_setting orthorhombic
_symmetry_space_group_name_H-M 'P b c a'
_atom_sites_solution_hydrogens geom
_atom_sites_solution_primary direct
_atom_sites_solution_secondary difmap
_audit_creation_method SHELXL-97
_audit_update_record
;
2018-07-03 deposited with the CCDC.	2020-06-17 downloaded from the CCDC.
;
_cell_angle_alpha 90.00
_cell_angle_beta 90.00
_cell_angle_gamma 90.00
_cell_formula_units_Z 8
_cell_length_a 13.9751(11)
_cell_length_b 12.7350(10)
_cell_length_c 25.293(2)
_cell_measurement_reflns_used 5245
_cell_measurement_temperature 103
_cell_measurement_theta_max 25.36
_cell_measurement_theta_min 2.70
_cell_volume 4501.5(6)
_computing_cell_refinement 'SMART (Bruker AXS)'
_computing_data_collection 'SMART (Bruker AXS)'
_computing_data_reduction 'SAINT (Bruker AXS)'
_computing_molecular_graphics 'XSHEL (Bruker AXS,2002)'
_computing_publication_material 'XCIF (Bruker AXS, 2001)'
_computing_structure_refinement 'SHELXL-97 (Sheldrick, 1997)'
_computing_structure_solution 'SHELXS-97 (Sheldrick, 1997)'
_diffrn_ambient_temperature 103
_diffrn_detector_area_resol_mean 8.333
_diffrn_measured_fraction_theta_full 1.000
_diffrn_measured_fraction_theta_max 0.996
_diffrn_measurement_device_type 'Bruker APEX CCD area detector'
_diffrn_measurement_method 'phi and omega scans'
_diffrn_radiation_monochromator graphite
_diffrn_radiation_source 'fine-focus sealed tube'
_diffrn_radiation_type MoK\a
_diffrn_radiation_wavelength 0.71073
_diffrn_reflns_av_R_equivalents 0.0356
_diffrn_reflns_av_sigmaI/netI 0.0276
_diffrn_reflns_limit_h_max 16
_diffrn_reflns_limit_h_min -16
_diffrn_reflns_limit_k_max 15
_diffrn_reflns_limit_k_min -9
_diffrn_reflns_limit_l_max 28
_diffrn_reflns_limit_l_min -30
_diffrn_reflns_number 21635
_diffrn_reflns_theta_full 25.00
_diffrn_reflns_theta_max 25.38
_diffrn_reflns_theta_min 1.61
_exptl_absorpt_coefficient_mu 1.554
_exptl_absorpt_correction_T_max 0.9404
_exptl_absorpt_correction_T_min 0.6528
_exptl_absorpt_correction_type empirical
_exptl_absorpt_process_details
;
SADABS Sheldrick 1996
;
_exptl_crystal_colour black
_exptl_crystal_density_diffrn 1.724
_exptl_crystal_density_method 'not measured'
_exptl_crystal_description block
_exptl_crystal_F_000 2352
_exptl_crystal_recrystallization_method 'Re-crystallisation from solvent: dichloromethane/hexane'
_exptl_crystal_size_max 0.30
_exptl_crystal_size_mid 0.30
_exptl_crystal_size_min 0.04
_refine_diff_density_max 0.711
_refine_diff_density_min -0.999
_refine_diff_density_rms 0.095
_refine_ls_extinction_method none
_refine_ls_goodness_of_fit_ref 1.070
_refine_ls_hydrogen_treatment constr
_refine_ls_matrix_type full
_refine_ls_number_parameters 259
_refine_ls_number_reflns 4119
_refine_ls_number_restraints 0
_refine_ls_restrained_S_all 1.070
_refine_ls_R_factor_all 0.0430
_refine_ls_R_factor_gt 0.0325
_refine_ls_shift/su_max 0.001
_refine_ls_shift/su_mean 0.000
_refine_ls_structure_factor_coef Fsqd
_refine_ls_weighting_details 'calc w=1/[\s^2^(Fo^2^)+(0.0351P)^2^+7.7803P] where P=(Fo^2^+2Fc^2^)/3'
_refine_ls_weighting_scheme calc
_refine_ls_wR_factor_gt 0.0705
_refine_ls_wR_factor_ref 0.0742
_reflns_number_gt 3476
_reflns_number_total 4119
_reflns_threshold_expression >2sigma(I)
_cod_data_source_file d0dt01428a2.cif
_cod_data_source_block femop2
_cod_depositor_comments
;
The following automatic conversions were performed:

data item '_symmetry_cell_setting' value 'Orthorhombic' was changed
to 'orthorhombic' in accordance with the
/home/data/users/saulius/crontab/automatic-downloads/rss-feeds/RSC/lib/dictionaries/cif_core.dic
dictionary named 'cif_core.dic' version 2.4.2 last updated on
2011-04-26.

Automatic conversion script
Id: cif_fix_values 7556 2019-12-06 15:28:31Z antanas 

 Adding full bibliography for 7704674--7704676.cif.
;
_cod_original_cell_volume 4501.4(6)
_cod_original_sg_symbol_H-M 'Pbca '
_cod_database_code 7704676

loop_
_symmetry_equiv_pos_as_xyz
'x, y, z'
'-x+1/2, -y, z+1/2'
'-x, y+1/2, -z+1/2'
'x+1/2, -y+1/2, -z'
'-x, -y, -z'
'x-1/2, y, -z-1/2'
'x, -y-1/2, z-1/2'
'-x-1/2, y-1/2, z'

loop_
_atom_site_label
_atom_site_type_symbol
_atom_site_fract_x
_atom_site_fract_y
_atom_site_fract_z
_atom_site_U_iso_or_equiv
_atom_site_adp_type
_atom_site_occupancy
_atom_site_symmetry_multiplicity
_atom_site_calc_flag
_atom_site_refinement_flags
_atom_site_disorder_assembly
_atom_site_disorder_group
Mo1 Mo 1.032215(19) 0.36273(2) 0.144750(10) 0.01120(9) Uani 1 1 d . . .
Fe2 Fe 1.00006(3) 0.23882(4) 0.060543(18) 0.01322(12) Uani 1 1 d . . .
S1 S 0.94579(5) 0.40882(6) 0.05875(3) 0.01285(18) Uani 1 1 d . . .
P1 P 1.10782(6) 0.53693(7) 0.13501(3) 0.01322(19) Uani 1 1 d . . .
S2 S 0.90342(6) 0.22741(6) 0.13300(3) 0.01414(18) Uani 1 1 d . . .
P2 P 0.92726(6) 0.44359(7) 0.21521(3) 0.01527(19) Uani 1 1 d . . .
O4 O 0.87304(19) 0.1453(2) -0.01960(10) 0.0301(6) Uani 1 1 d . . .
O5 O 1.09697(17) 0.0494(2) 0.09850(10) 0.0253(6) Uani 1 1 d . . .
O1 O 1.24294(17) 0.30638(19) 0.11641(9) 0.0217(5) Uani 1 1 d . . .
O2 O 1.12006(18) 0.26172(19) 0.24583(10) 0.0235(6) Uani 1 1 d . . .
C11 C 1.0603(2) 0.1231(3) 0.08272(13) 0.0169(7) Uani 1 1 d . . .
C13 C 0.7518(2) 0.4575(3) 0.06243(13) 0.0182(7) Uani 1 1 d . . .
H13 H 0.7647 0.5130 0.0383 0.022 Uiso 1 1 calc R . .
C16 C 0.7138(2) 0.2943(3) 0.13252(13) 0.0186(7) Uani 1 1 d . . .
H16 H 0.7008 0.2387 0.1565 0.022 Uiso 1 1 calc R . .
C17 C 0.8048(2) 0.3081(3) 0.11298(13) 0.0152(7) Uani 1 1 d . . .
O3 O 1.15691(18) 0.3003(2) -0.00990(10) 0.0279(6) Uani 1 1 d . . .
C1 C 1.1627(2) 0.3265(3) 0.12313(12) 0.0152(7) Uani 1 1 d . . .
C9 C 1.0959(2) 0.2755(3) 0.01715(13) 0.0180(7) Uani 1 1 d . . .
C8 C 0.9889(3) 0.5215(3) 0.26545(13) 0.0213(8) Uani 1 1 d . . .
H8A H 1.0160 0.5846 0.2491 0.032 Uiso 1 1 calc R . .
H8B H 1.0404 0.4797 0.2812 0.032 Uiso 1 1 calc R . .
H8C H 0.9433 0.5421 0.2930 0.032 Uiso 1 1 calc R . .
C15 C 0.6410(2) 0.3620(3) 0.11703(14) 0.0204(8) Uani 1 1 d . . .
H15 H 0.5781 0.3525 0.1306 0.025 Uiso 1 1 calc R . .
C10 C 0.9209(2) 0.1819(3) 0.01130(14) 0.0186(7) Uani 1 1 d . . .
C2 C 1.0873(2) 0.3005(2) 0.20824(13) 0.0157(7) Uani 1 1 d . . .
C12 C 0.8243(2) 0.3908(3) 0.07820(13) 0.0136(7) Uani 1 1 d . . .
C7 C 0.8698(3) 0.3444(3) 0.25681(14) 0.0210(8) Uani 1 1 d . . .
H7A H 0.8373 0.3789 0.2864 0.031 Uiso 1 1 calc R . .
H7B H 0.9184 0.2960 0.2705 0.031 Uiso 1 1 calc R . .
H7C H 0.8230 0.3051 0.2358 0.031 Uiso 1 1 calc R . .
C6 C 0.8267(2) 0.5258(3) 0.19497(13) 0.0180(7) Uani 1 1 d . . .
H6A H 0.7724 0.4812 0.1852 0.027 Uiso 1 1 calc R . .
H6B H 0.8456 0.5687 0.1645 0.027 Uiso 1 1 calc R . .
H6C H 0.8082 0.5718 0.2243 0.027 Uiso 1 1 calc R . .
C3 C 1.1692(2) 0.5519(3) 0.07216(13) 0.0176(7) Uani 1 1 d . . .
H3A H 1.1965 0.6226 0.0698 0.026 Uiso 1 1 calc R . .
H3B H 1.1237 0.5413 0.0432 0.026 Uiso 1 1 calc R . .
H3C H 1.2206 0.4998 0.0696 0.026 Uiso 1 1 calc R . .
C14 C 0.6592(2) 0.4428(3) 0.08216(14) 0.0212(8) Uani 1 1 d . . .
H14 H 0.6090 0.4885 0.0716 0.025 Uiso 1 1 calc R . .
C4 C 1.0299(2) 0.6524(3) 0.13252(14) 0.0183(7) Uani 1 1 d . . .
H4A H 1.0683 0.7149 0.1249 0.028 Uiso 1 1 calc R . .
H4B H 0.9977 0.6610 0.1667 0.028 Uiso 1 1 calc R . .
H4C H 0.9819 0.6429 0.1046 0.028 Uiso 1 1 calc R . .
C5 C 1.1997(2) 0.5755(3) 0.18205(13) 0.0173(7) Uani 1 1 d . . .
H5A H 1.2534 0.5263 0.1800 0.026 Uiso 1 1 calc R . .
H5B H 1.1730 0.5746 0.2179 0.026 Uiso 1 1 calc R . .
H5C H 1.2221 0.6465 0.1737 0.026 Uiso 1 1 calc R . .

loop_
_atom_site_aniso_label
_atom_site_aniso_U_11
_atom_site_aniso_U_22
_atom_site_aniso_U_33
_atom_site_aniso_U_23
_atom_site_aniso_U_13
_atom_site_aniso_U_12
Mo1 0.01269(15) 0.00916(14) 0.01174(14) 0.00016(11) -0.00012(11) 0.00048(11)
Fe2 0.0138(2) 0.0122(2) 0.0137(2) -0.00196(19) 0.00063(19) -0.00015(19)
S1 0.0113(4) 0.0134(4) 0.0139(4) 0.0015(3) 0.0005(3) -0.0009(3)
P1 0.0142(4) 0.0108(4) 0.0147(4) 0.0002(3) -0.0020(3) 0.0000(3)
S2 0.0151(4) 0.0112(4) 0.0161(4) 0.0011(3) 0.0019(3) -0.0006(3)
P2 0.0199(4) 0.0120(4) 0.0139(4) 0.0008(3) 0.0025(4) 0.0012(4)
O4 0.0309(15) 0.0310(15) 0.0285(14) -0.0063(13) -0.0113(12) -0.0036(13)
O5 0.0244(13) 0.0213(14) 0.0304(15) 0.0023(12) -0.0013(11) 0.0057(12)
O1 0.0178(13) 0.0211(13) 0.0261(13) 0.0023(11) 0.0021(11) 0.0052(11)
O2 0.0291(14) 0.0194(13) 0.0221(13) 0.0074(11) -0.0072(11) 0.0016(11)
C11 0.0113(16) 0.0210(19) 0.0184(17) -0.0025(15) -0.0011(13) -0.0040(15)
C13 0.0181(17) 0.0166(17) 0.0199(17) 0.0017(15) -0.0001(14) -0.0008(14)
C16 0.0204(18) 0.0144(17) 0.0210(18) -0.0011(14) 0.0031(14) -0.0051(15)
C17 0.0176(18) 0.0124(17) 0.0155(16) -0.0031(14) -0.0006(13) -0.0004(14)
O3 0.0268(14) 0.0280(14) 0.0287(14) -0.0039(12) 0.0105(12) -0.0072(12)
C1 0.0216(19) 0.0122(16) 0.0118(16) -0.0003(13) -0.0013(14) -0.0002(14)
C9 0.0194(18) 0.0145(18) 0.0201(17) -0.0038(15) -0.0021(15) 0.0002(14)
C8 0.0274(19) 0.0212(19) 0.0153(17) -0.0041(15) -0.0009(15) 0.0017(16)
C15 0.0135(17) 0.0198(18) 0.0280(19) -0.0061(16) 0.0046(14) -0.0042(15)
C10 0.0196(18) 0.0166(17) 0.0196(18) 0.0002(15) 0.0018(15) 0.0027(15)
C2 0.0168(17) 0.0088(16) 0.0215(18) -0.0022(14) 0.0025(15) -0.0018(14)
C12 0.0097(15) 0.0144(17) 0.0167(17) -0.0025(13) 0.0014(13) -0.0008(13)
C7 0.0280(19) 0.0163(18) 0.0186(18) 0.0052(15) 0.0086(15) 0.0010(15)
C6 0.0205(18) 0.0116(16) 0.0220(18) -0.0004(14) 0.0039(14) 0.0031(14)
C3 0.0180(17) 0.0158(17) 0.0192(17) 0.0016(14) 0.0002(14) -0.0038(14)
C14 0.0151(17) 0.0194(18) 0.029(2) -0.0015(16) -0.0020(15) 0.0047(15)
C4 0.0200(18) 0.0117(16) 0.0234(18) 0.0016(14) 0.0002(14) 0.0010(14)
C5 0.0174(17) 0.0144(17) 0.0202(18) 0.0011(14) -0.0040(14) -0.0018(14)

loop_
_atom_type_symbol
_atom_type_description
_atom_type_scat_dispersion_real
_atom_type_scat_dispersion_imag
_atom_type_scat_source
C C 0.0033 0.0016 'International Tables Vol C Tables 4.2.6.8 and 6.1.1.4'
H H 0.0000 0.0000 'International Tables Vol C Tables 4.2.6.8 and 6.1.1.4'
O O 0.0106 0.0060 'International Tables Vol C Tables 4.2.6.8 and 6.1.1.4'
P P 0.1023 0.0942 'International Tables Vol C Tables 4.2.6.8 and 6.1.1.4'
S S 0.1246 0.1234 'International Tables Vol C Tables 4.2.6.8 and 6.1.1.4'
Fe Fe 0.3463 0.8444 'International Tables Vol C Tables 4.2.6.8 and 6.1.1.4'
Mo Mo -1.6832 0.6857 'International Tables Vol C Tables 4.2.6.8 and 6.1.1.4'

loop_
_geom_angle_atom_site_label_1
_geom_angle_atom_site_label_2
_geom_angle_atom_site_label_3
_geom_angle
_geom_angle_site_symmetry_1
_geom_angle_site_symmetry_3
_geom_angle_publ_flag
C2 Mo1 C1 76.52(13) . . ?
C2 Mo1 P1 106.18(10) . . ?
C1 Mo1 P1 77.60(10) . . ?
C2 Mo1 S2 95.82(10) . . ?
C1 Mo1 S2 118.23(10) . . ?
P1 Mo1 S2 155.77(3) . . ?
C2 Mo1 P2 79.27(10) . . ?
C1 Mo1 P2 146.41(10) . . ?
P1 Mo1 P2 87.28(3) . . ?
S2 Mo1 P2 86.96(3) . . ?
C2 Mo1 S1 168.80(10) . . ?
C1 Mo1 S1 104.85(9) . . ?
P1 Mo1 S1 84.89(3) . . ?
S2 Mo1 S1 73.63(3) . . ?
P2 Mo1 S1 103.43(3) . . ?
C2 Mo1 Fe2 118.69(9) . . ?
C1 Mo1 Fe2 78.25(9) . . ?
P1 Mo1 Fe2 121.32(2) . . ?
S2 Mo1 Fe2 51.92(2) . . ?
P2 Mo1 Fe2 134.49(3) . . ?
S1 Mo1 Fe2 51.81(2) . . ?
C11 Fe2 C9 93.14(15) . . ?
C11 Fe2 C10 99.99(15) . . ?
C9 Fe2 C10 98.01(15) . . ?
C11 Fe2 S2 88.53(11) . . ?
C9 Fe2 S2 161.85(11) . . ?
C10 Fe2 S2 99.49(11) . . ?
C11 Fe2 S1 160.01(11) . . ?
C9 Fe2 S1 89.37(11) . . ?
C10 Fe2 S1 99.29(11) . . ?
S2 Fe2 S1 83.12(3) . . ?
C11 Fe2 Mo1 99.00(11) . . ?
C9 Fe2 Mo1 101.94(11) . . ?
C10 Fe2 Mo1 151.52(11) . . ?
S2 Fe2 Mo1 59.99(2) . . ?
S1 Fe2 Mo1 61.12(2) . . ?
C12 S1 Fe2 100.82(11) . . ?
C12 S1 Mo1 100.69(11) . . ?
Fe2 S1 Mo1 67.07(2) . . ?
C3 P1 C5 102.17(16) . . ?
C3 P1 C4 99.59(16) . . ?
C5 P1 C4 103.04(16) . . ?
C3 P1 Mo1 112.55(11) . . ?
C5 P1 Mo1 118.67(11) . . ?
C4 P1 Mo1 118.05(12) . . ?
C17 S2 Fe2 101.05(11) . . ?
C17 S2 Mo1 101.02(11) . . ?
Fe2 S2 Mo1 68.09(3) . . ?
C6 P2 C8 104.25(16) . . ?
C6 P2 C7 102.71(16) . . ?
C8 P2 C7 100.48(17) . . ?
C6 P2 Mo1 118.85(11) . . ?
C8 P2 Mo1 115.97(12) . . ?
C7 P2 Mo1 112.25(11) . . ?
O5 C11 Fe2 177.6(3) . . ?
C12 C13 C14 119.5(3) . . ?
C12 C13 H13 120.2 . . ?
C14 C13 H13 120.2 . . ?
C17 C16 C15 119.8(3) . . ?
C17 C16 H16 120.1 . . ?
C15 C16 H16 120.1 . . ?
C16 C17 C12 120.2(3) . . ?
C16 C17 S2 122.4(3) . . ?
C12 C17 S2 117.3(2) . . ?
O1 C1 Mo1 172.1(3) . . ?
O3 C9 Fe2 178.9(3) . . ?
P2 C8 H8A 109.5 . . ?
P2 C8 H8B 109.5 . . ?
H8A C8 H8B 109.5 . . ?
P2 C8 H8C 109.5 . . ?
H8A C8 H8C 109.5 . . ?
H8B C8 H8C 109.5 . . ?
C14 C15 C16 120.5(3) . . ?
C14 C15 H15 119.8 . . ?
C16 C15 H15 119.8 . . ?
O4 C10 Fe2 178.7(3) . . ?
O2 C2 Mo1 178.9(3) . . ?
C13 C12 C17 120.1(3) . . ?
C13 C12 S1 122.7(3) . . ?
C17 C12 S1 117.2(2) . . ?
P2 C7 H7A 109.5 . . ?
P2 C7 H7B 109.5 . . ?
H7A C7 H7B 109.5 . . ?
P2 C7 H7C 109.5 . . ?
H7A C7 H7C 109.5 . . ?
H7B C7 H7C 109.5 . . ?
P2 C6 H6A 109.5 . . ?
P2 C6 H6B 109.5 . . ?
H6A C6 H6B 109.5 . . ?
P2 C6 H6C 109.5 . . ?
H6A C6 H6C 109.5 . . ?
H6B C6 H6C 109.5 . . ?
P1 C3 H3A 109.5 . . ?
P1 C3 H3B 109.5 . . ?
H3A C3 H3B 109.5 . . ?
P1 C3 H3C 109.5 . . ?
H3A C3 H3C 109.5 . . ?
H3B C3 H3C 109.5 . . ?
C15 C14 C13 119.9(3) . . ?
C15 C14 H14 120.0 . . ?
C13 C14 H14 120.0 . . ?
P1 C4 H4A 109.5 . . ?
P1 C4 H4B 109.5 . . ?
H4A C4 H4B 109.5 . . ?
P1 C4 H4C 109.5 . . ?
H4A C4 H4C 109.5 . . ?
H4B C4 H4C 109.5 . . ?
P1 C5 H5A 109.5 . . ?
P1 C5 H5B 109.5 . . ?
H5A C5 H5B 109.5 . . ?
P1 C5 H5C 109.5 . . ?
H5A C5 H5C 109.5 . . ?
H5B C5 H5C 109.5 . . ?

loop_
_geom_bond_atom_site_label_1
_geom_bond_atom_site_label_2
_geom_bond_distance
_geom_bond_site_symmetry_2
_geom_bond_publ_flag
Mo1 C2 1.949(3) . ?
Mo1 C1 1.959(3) . ?
Mo1 P1 2.4696(9) . ?
Mo1 S2 2.5095(9) . ?
Mo1 P2 2.5274(9) . ?
Mo1 S1 2.5562(8) . ?
Mo1 Fe2 2.6885(6) . ?
Fe2 C11 1.787(4) . ?
Fe2 C9 1.794(4) . ?
Fe2 C10 1.816(4) . ?
Fe2 S2 2.2812(9) . ?
Fe2 S1 2.2945(9) . ?
S1 C12 1.782(3) . ?
P1 C3 1.816(3) . ?
P1 C5 1.818(3) . ?
P1 C4 1.831(3) . ?
S2 C17 1.792(3) . ?
P2 C6 1.826(3) . ?
P2 C8 1.828(3) . ?
P2 C7 1.830(3) . ?
O4 C10 1.130(4) . ?
O5 C11 1.142(4) . ?
O1 C1 1.163(4) . ?
O2 C2 1.165(4) . ?
C13 C12 1.381(5) . ?
C13 C14 1.400(5) . ?
C13 H13 0.9500 . ?
C16 C17 1.376(5) . ?
C16 C15 1.390(5) . ?
C16 H16 0.9500 . ?
C17 C12 1.399(5) . ?
O3 C9 1.137(4) . ?
C8 H8A 0.9800 . ?
C8 H8B 0.9800 . ?
C8 H8C 0.9800 . ?
C15 C14 1.379(5) . ?
C15 H15 0.9500 . ?
C7 H7A 0.9800 . ?
C7 H7B 0.9800 . ?
C7 H7C 0.9800 . ?
C6 H6A 0.9800 . ?
C6 H6B 0.9800 . ?
C6 H6C 0.9800 . ?
C3 H3A 0.9800 . ?
C3 H3B 0.9800 . ?
C3 H3C 0.9800 . ?
C14 H14 0.9500 . ?
C4 H4A 0.9800 . ?
C4 H4B 0.9800 . ?
C4 H4C 0.9800 . ?
C5 H5A 0.9800 . ?
C5 H5B 0.9800 . ?
C5 H5C 0.9800 . ?
